data_7120425
loop_
_publ_author_name
'Mamada, Masashi'
'Minami, Tsuyoshi'
'Katagiri, Hiroshi'
'Omiya, Takafumi'
'Tokito, Shizuo'

_publ_section_title
;
 One-step, green synthesis of a supramolecular organogelator based on
 mellitic triimide for the recognition of aromatic compounds
;
_journal_name_full 'Chem. Commun.'
_journal_paper_doi 10.1039/C7CC04876A
_journal_year 2017
_chemical_formula_moiety 'C33 H21 N3 O6, C6 H6'
_chemical_formula_sum 'C39 H27 N3 O6'
_chemical_formula_weight 633.64
_chemical_name_systematic
; 
 ? 
;
_space_group_crystal_system trigonal
_space_group_IT_number 148
_space_group_name_Hall '-R 3'
_space_group_name_H-M_alt 'R -3 :H'
_symmetry_space_group_name_Hall '-R 3'
_symmetry_space_group_name_H-M 'R -3 :H'
_atom_sites_solution_hydrogens geom
_atom_sites_solution_primary direct
_atom_sites_solution_secondary difmap
_audit_creation_method SHELXL-97
_audit_update_record
;
2017-06-22 deposited with the CCDC.
2017-07-11 downloaded from the CCDC.
;
_cell_angle_alpha 90.00
_cell_angle_beta 90.00
_cell_angle_gamma 120.00
_cell_formula_units_Z 6
_cell_length_a 11.1609(11)
_cell_length_b 11.1609(11)
_cell_length_c 42.683(6)
_cell_measurement_reflns_used 3606
_cell_measurement_temperature 93(2)
_cell_measurement_theta_max 30.4
_cell_measurement_theta_min 2.8
_cell_volume 4604.5(9)
_computing_cell_refinement 'CrystalClear (Rigaku Inc., 2008)'
_computing_data_collection 'CrystalClear (Rigaku Inc., 2008)'
_computing_data_reduction 'CrystalClear (Rigaku Inc., 2008)'
_computing_molecular_graphics 'PLATON (Spek, 2009)'
_computing_publication_material 'Yadokari-XG 2009 (Wakita, Kabuto et al., 2009)'
_computing_structure_refinement 'SHELXL-97 (Sheldrick, 2008)'
_computing_structure_solution 'SHELXS-97 (Sheldrick, 2008)'
_diffrn_ambient_temperature 93(2)
_diffrn_detector_area_resol_mean 28.5714
_diffrn_measured_fraction_theta_full 0.998
_diffrn_measured_fraction_theta_max 0.998
_diffrn_measurement_device 'Rigaku Saturn'
_diffrn_measurement_method \w
_diffrn_radiation_detector CCD
_diffrn_radiation_monochromator 'Graphite Monochromator'
_diffrn_radiation_source 'Rotating Anode'
_diffrn_radiation_type MoK\a
_diffrn_radiation_wavelength 0.71075
_diffrn_reflns_av_R_equivalents 0.0533
_diffrn_reflns_av_sigmaI/netI 0.0245
_diffrn_reflns_limit_h_max 13
_diffrn_reflns_limit_h_min -13
_diffrn_reflns_limit_k_max 13
_diffrn_reflns_limit_k_min -13
_diffrn_reflns_limit_l_max 51
_diffrn_reflns_limit_l_min -51
_diffrn_reflns_number 17576
_diffrn_reflns_theta_full 25.49
_diffrn_reflns_theta_max 25.49
_diffrn_reflns_theta_min 2.84
_exptl_absorpt_coefficient_mu 0.094
_exptl_absorpt_correction_T_max 1.000
_exptl_absorpt_correction_T_min 0.898
_exptl_absorpt_correction_type multi-scan
_exptl_absorpt_process_details '(REQAB; Jacobson, 1998)'
_exptl_crystal_colour Colorless
_exptl_crystal_density_diffrn 1.371
_exptl_crystal_density_method 'not measured'
_exptl_crystal_description Prism
_exptl_crystal_F_000 1980
_exptl_crystal_size_max 0.50
_exptl_crystal_size_mid 0.30
_exptl_crystal_size_min 0.05
_refine_diff_density_max 0.220
_refine_diff_density_min -0.178
_refine_diff_density_rms 0.038
_refine_ls_extinction_method none
_refine_ls_goodness_of_fit_ref 1.356
_refine_ls_hydrogen_treatment mixed
_refine_ls_matrix_type full
_refine_ls_number_parameters 145
_refine_ls_number_reflns 1914
_refine_ls_number_restraints 0
_refine_ls_restrained_S_all 1.356
_refine_ls_R_factor_all 0.0684
_refine_ls_R_factor_gt 0.0669
_refine_ls_shift/su_max 0.000
_refine_ls_shift/su_mean 0.000
_refine_ls_structure_factor_coef Fsqd
_refine_ls_weighting_details 'calc w=1/[\s^2^(Fo^2^)+(0.0229P)^2^+8.4884P] where P=(Fo^2^+2Fc^2^)/3'
_refine_ls_weighting_scheme calc
_refine_ls_wR_factor_gt 0.1141
_refine_ls_wR_factor_ref 0.1147
_reflns_number_gt 1887
_reflns_number_total 1914
_reflns_threshold_expression >2sigma(I)
_cod_data_source_file c7cc04876a2.cif
_cod_data_source_block H-Benzene
_cod_depositor_comments
;
The following automatic conversions were performed:

'_exptl_absorpt_correction_type' value 'Multi-scan' changed to
'multi-scan' according to
/home/data/users/saulius/crontab/automatic-downloads/rss-feeds/RSC/lib/dictionaries/cif_core.dic
dictionary named 'cif_core.dic' version 2.4.2 from 2011-04-26.

Automatic conversion script
Id: cif_fix_values 4973 2017-02-22 13:04:09Z antanas 
;
_cod_database_code 7120425

loop_
_symmetry_equiv_pos_as_xyz
'x, y, z'
'-y, x-y, z'
'-x+y, -x, z'
'x+2/3, y+1/3, z+1/3'
'-y+2/3, x-y+1/3, z+1/3'
'-x+y+2/3, -x+1/3, z+1/3'
'x+1/3, y+2/3, z+2/3'
'-y+1/3, x-y+2/3, z+2/3'
'-x+y+1/3, -x+2/3, z+2/3'
'-x, -y, -z'
'y, -x+y, -z'
'x-y, x, -z'
'-x+2/3, -y+1/3, -z+1/3'
'y+2/3, -x+y+1/3, -z+1/3'
'x-y+2/3, x+1/3, -z+1/3'
'-x+1/3, -y+2/3, -z+2/3'
'y+1/3, -x+y+2/3, -z+2/3'
'x-y+1/3, x+2/3, -z+2/3'

loop_
_atom_site_label
_atom_site_type_symbol
_atom_site_fract_x
_atom_site_fract_y
_atom_site_fract_z
_atom_site_U_iso_or_equiv
_atom_site_adp_type
_atom_site_occupancy
_atom_site_symmetry_multiplicity
_atom_site_calc_flag
_atom_site_refinement_flags
C1 C 0.4132(2) 0.6022(2) 0.36447(5) 0.0201(5) Uani 1 1 d .
C2 C 0.2678(2) 0.5226(2) 0.36453(5) 0.0195(4) Uani 1 1 d .
C3 C 0.2286(2) 0.3734(2) 0.36799(5) 0.0213(5) Uani 1 1 d .
N1 N 0.35313(18) 0.37403(18) 0.37087(4) 0.0225(4) Uani 1 1 d .
C4 C 0.4689(2) 0.5055(2) 0.36798(5) 0.0230(5) Uani 1 1 d .
O1 O 0.11540(15) 0.27049(15) 0.36825(4) 0.0275(4) Uani 1 1 d .
O2 O 0.58762(16) 0.53129(16) 0.36848(4) 0.0317(4) Uani 1 1 d .
C5 C 0.3620(2) 0.2490(2) 0.37736(5) 0.0269(5) Uani 1 1 d .
H5 H 0.4504 0.2616 0.3691 0.032 Uiso 1 1 calc R
H5A H 0.2855 0.1688 0.3665 0.032 Uiso 1 1 calc R
C6 C 0.3534(2) 0.2198(2) 0.41214(5) 0.0261(5) Uani 1 1 d .
C7 C 0.2373(2) 0.1062(2) 0.42475(6) 0.0314(6) Uani 1 1 d .
H7 H 0.1629 0.0468 0.4114 0.038 Uiso 1 1 calc R
C8 C 0.2292(3) 0.0788(3) 0.45652(6) 0.0392(6) Uani 1 1 d .
H8 H 0.1498 0.0003 0.4648 0.047 Uiso 1 1 calc R
C9 C 0.3363(3) 0.1655(3) 0.47625(6) 0.0398(6) Uani 1 1 d .
H9 H 0.3305 0.1467 0.4981 0.048 Uiso 1 1 calc R
C10 C 0.4519(3) 0.2800(3) 0.46401(6) 0.0400(6) Uani 1 1 d .
H10 H 0.5252 0.3403 0.4775 0.048 Uiso 1 1 calc R
C11 C 0.4606(3) 0.3062(3) 0.43220(6) 0.0328(6) Uani 1 1 d .
H11 H 0.5406 0.3842 0.4239 0.039 Uiso 1 1 calc R
C12 C 0.1974(3) 0.5598(3) 0.44718(6) 0.0529(8) Uani 1 1 d .
H12 H 0.1040 0.4865 0.4471 0.063 Uiso 1 1 calc R
C13 C 0.2266(3) 0.6958(3) 0.44722(6) 0.0511(8) Uani 1 1 d .
H13 H 0.1532 0.7159 0.4473 0.061 Uiso 1 1 calc R

loop_
_atom_site_aniso_label
_atom_site_aniso_U_11
_atom_site_aniso_U_22
_atom_site_aniso_U_33
_atom_site_aniso_U_23
_atom_site_aniso_U_13
_atom_site_aniso_U_12
C1 0.0205(11) 0.0219(11) 0.0199(11) 0.0000(8) 0.0005(8) 0.0122(9)
C2 0.0211(11) 0.0181(11) 0.0182(10) 0.0001(8) 0.0009(8) 0.0090(9)
C3 0.0246(12) 0.0214(11) 0.0177(11) -0.0007(8) -0.0006(8) 0.0114(10)
N1 0.0244(10) 0.0184(9) 0.0270(10) 0.0001(7) -0.0011(8) 0.0124(8)
C4 0.0243(12) 0.0253(12) 0.0227(11) -0.0011(9) -0.0005(9) 0.0148(10)
O1 0.0252(9) 0.0187(8) 0.0338(9) 0.0009(7) 0.0002(7) 0.0075(7)
O2 0.0222(9) 0.0299(9) 0.0465(10) -0.0005(7) -0.0004(7) 0.0157(7)
C5 0.0331(13) 0.0222(12) 0.0316(13) 0.0000(9) 0.0015(10) 0.0184(10)
C6 0.0308(13) 0.0258(12) 0.0307(12) -0.0012(9) -0.0008(10) 0.0209(10)
C7 0.0323(13) 0.0302(13) 0.0339(13) 0.0001(10) -0.0029(10) 0.0173(11)
C8 0.0383(15) 0.0404(15) 0.0399(15) 0.0100(12) 0.0063(12) 0.0203(13)
C9 0.0447(16) 0.0552(17) 0.0291(13) 0.0055(12) 0.0034(12) 0.0321(14)
C10 0.0408(15) 0.0478(16) 0.0349(15) -0.0046(12) -0.0072(12) 0.0248(14)
C11 0.0313(13) 0.0321(13) 0.0358(14) 0.0015(10) -0.0013(10) 0.0164(11)
C12 0.0575(19) 0.059(2) 0.0326(16) -0.0030(14) 0.0025(14) 0.0220(16)
C13 0.058(2) 0.069(2) 0.0305(15) -0.0045(14) -0.0033(13) 0.0353(18)

loop_
_atom_type_symbol
_atom_type_description
_atom_type_scat_dispersion_real
_atom_type_scat_dispersion_imag
_atom_type_scat_source
C C 0.0033 0.0016 'International Tables Vol C Tables 4.2.6.8 and 6.1.1.4'
H H 0.0000 0.0000 'International Tables Vol C Tables 4.2.6.8 and 6.1.1.4'
N N 0.0061 0.0033 'International Tables Vol C Tables 4.2.6.8 and 6.1.1.4'
O O 0.0106 0.0060 'International Tables Vol C Tables 4.2.6.8 and 6.1.1.4'

loop_
_geom_angle_atom_site_label_1
_geom_angle_atom_site_label_2
_geom_angle_atom_site_label_3
_geom_angle
_geom_angle_site_symmetry_1
C2 C1 C2 119.8(2) 2_665
C2 C1 C4 131.95(19) 2_665
C2 C1 C4 107.91(18) .
C1 C2 C1 120.2(2) 3_565
C1 C2 C3 131.67(19) 3_565
C1 C2 C3 107.78(18) .
O1 C3 N1 124.72(19) .
O1 C3 C2 129.9(2) .
N1 C3 C2 105.43(17) .
C3 N1 C4 113.27(17) .
C3 N1 C5 123.46(18) .
C4 N1 C5 123.24(18) .
O2 C4 N1 125.35(19) .
O2 C4 C1 129.1(2) .
N1 C4 C1 105.52(17) .
N1 C5 C6 111.18(17) .
N1 C5 H5 109.4 .
C6 C5 H5 109.4 .
N1 C5 H5A 109.4 .
C6 C5 H5A 109.4 .
H5 C5 H5A 108.0 .
C7 C6 C11 118.7(2) .
C7 C6 C5 120.4(2) .
C11 C6 C5 120.9(2) .
C8 C7 C6 120.6(2) .
C8 C7 H7 119.7 .
C6 C7 H7 119.7 .
C7 C8 C9 120.2(2) .
C7 C8 H8 119.9 .
C9 C8 H8 119.9 .
C8 C9 C10 119.7(2) .
C8 C9 H9 120.2 .
C10 C9 H9 120.2 .
C11 C10 C9 120.0(2) .
C11 C10 H10 120.0 .
C9 C10 H10 120.0 .
C10 C11 C6 120.8(2) .
C10 C11 H11 119.6 .
C6 C11 H11 119.6 .
C13 C12 C13 120.0(3) 2_665
C13 C12 H12 120.0 2_665
C13 C12 H12 120.0 .
C12 C13 C12 120.0(3) 3_565
C12 C13 H13 120.0 3_565
C12 C13 H13 120.0 .

loop_
_geom_bond_atom_site_label_1
_geom_bond_atom_site_label_2
_geom_bond_distance
_geom_bond_site_symmetry_2
C1 C2 1.384(3) 2_665
C1 C2 1.407(3) .
C1 C4 1.498(3) .
C2 C1 1.384(3) 3_565
C2 C3 1.502(3) .
C3 O1 1.210(3) .
C3 N1 1.392(3) .
N1 C4 1.393(3) .
N1 C5 1.474(3) .
C4 O2 1.208(3) .
C5 C6 1.512(3) .
C5 H5 0.9900 .
C5 H5A 0.9900 .
C6 C7 1.390(3) .
C6 C11 1.393(3) .
C7 C8 1.383(3) .
C7 H7 0.9500 .
C8 C9 1.385(4) .
C8 H8 0.9500 .
C9 C10 1.386(4) .
C9 H9 0.9500 .
C10 C11 1.383(3) .
C10 H10 0.9500 .
C11 H11 0.9500 .
C12 C13 1.383(4) 2_665
C12 C13 1.384(4) .
C12 H12 0.9500 .
C13 C12 1.383(4) 3_565
C13 H13 0.9500 .

loop_
_geom_torsion_atom_site_label_1
_geom_torsion_atom_site_label_2
_geom_torsion_atom_site_label_3
_geom_torsion_atom_site_label_4
_geom_torsion
_geom_torsion_site_symmetry_1
_geom_torsion_site_symmetry_4
C2 C1 C2 C1 0.4(4) 2_665 3_565
C4 C1 C2 C1 174.12(15) . 3_565
C2 C1 C2 C3 -173.93(14) 2_665 .
C4 C1 C2 C3 -0.2(2) . .
C1 C2 C3 O1 8.9(4) 3_565 .
C1 C2 C3 O1 -177.7(2) . .
C1 C2 C3 N1 -171.4(2) 3_565 .
C1 C2 C3 N1 2.0(2) . .
O1 C3 N1 C4 176.4(2) . .
C2 C3 N1 C4 -3.3(2) . .
O1 C3 N1 C5 -5.5(3) . .
C2 C3 N1 C5 174.81(17) . .
C3 N1 C4 O2 -177.1(2) . .
C5 N1 C4 O2 4.8(3) . .
C3 N1 C4 C1 3.2(2) . .
C5 N1 C4 C1 -174.91(17) . .
C2 C1 C4 O2 -8.7(4) 2_665 .
C2 C1 C4 O2 178.6(2) . .
C2 C1 C4 N1 171.0(2) 2_665 .
C2 C1 C4 N1 -1.7(2) . .
C3 N1 C5 C6 -84.9(2) . .
C4 N1 C5 C6 93.0(2) . .
N1 C5 C6 C7 110.4(2) . .
N1 C5 C6 C11 -69.1(3) . .
C11 C6 C7 C8 -0.6(3) . .
C5 C6 C7 C8 179.8(2) . .
C6 C7 C8 C9 0.7(4) . .
C7 C8 C9 C10 -0.1(4) . .
C8 C9 C10 C11 -0.7(4) . .
C9 C10 C11 C6 0.8(4) . .
C7 C6 C11 C10 -0.1(3) . .
C5 C6 C11 C10 179.4(2) . .
C13 C12 C13 C12 0.2(6) 2_665 3_565
